data_7104144
loop_
_publ_author_name
'Carballares, Santiago'
'Craig, Donald'
'Hyland, Christopher J T'
'Lu, Pengfei'
'Mathie, Tanya'
'White, Andrew J P'

_publ_section_title
;
 Highly regioselective ring-opening of trisubstituted aziridines by
 sulfur-stabilised carbanions.
;
_journal_issue 4
_journal_name_full 'Chemical communications (Cambridge, England)'
_journal_page_first 451
_journal_page_last 453
_journal_paper_doi 10.1039/b815971h
_journal_volume 34
_journal_year 2009
_chemical_formula_moiety 'C34 H35 N O6 S2'
_chemical_formula_sum 'C34 H35 N O6 S2'
_chemical_formula_weight 617.75
_chemical_name_systematic
;
?
;
_space_group_IT_number 56
_symmetry_cell_setting orthorhombic
_symmetry_space_group_name_Hall '-P 2ab 2ac'
_symmetry_space_group_name_H-M 'P c c n'
_atom_sites_solution_hydrogens geom
_atom_sites_solution_primary direct
_atom_sites_solution_secondary difmap
_audit_creation_method SHELXL-97
_cell_angle_alpha 90
_cell_angle_beta 90
_cell_angle_gamma 90
_cell_formula_units_Z 8
_cell_length_a 15.99842(7)
_cell_length_b 30.52231(13)
_cell_length_c 12.73593(6)
_cell_measurement_reflns_used 59266
_cell_measurement_temperature 173(2)
_cell_measurement_theta_max 70.8247
_cell_measurement_theta_min 2.7596
_cell_volume 6219.07(5)
_computing_cell_refinement 'CrysAlis RED, Oxford Diffraction Ltd'
_computing_data_collection 'CrysAlis CCD, Oxford Diffraction Ltd'
_computing_data_reduction 'CrysAlis RED, Oxford Diffraction Ltd'
_computing_molecular_graphics 'Bruker SHELXTL'
_computing_publication_material 'Bruker SHELXTL'
_computing_structure_refinement 'SHELXL-97 (Sheldrick, 1997)'
_computing_structure_solution 'SHELXS-97 (Sheldrick, 1990)'
_diffrn_ambient_temperature 173(2)
_diffrn_detector_area_resol_mean 8.2556
_diffrn_measured_fraction_theta_full 0.999
_diffrn_measured_fraction_theta_max 0.999
_diffrn_measurement_device_type 'OD Xcalibur PX Ultra'
_diffrn_measurement_method 'omega scans'
_diffrn_radiation_monochromator graphite
_diffrn_radiation_source 'Enhance Ultra (Cu) X-ray Source'
_diffrn_radiation_type CuK\a
_diffrn_radiation_wavelength 1.54248
_diffrn_reflns_av_R_equivalents 0.0504
_diffrn_reflns_av_sigmaI/netI 0.0159
_diffrn_reflns_limit_h_max 19
_diffrn_reflns_limit_h_min -19
_diffrn_reflns_limit_k_max 37
_diffrn_reflns_limit_k_min -36
_diffrn_reflns_limit_l_max 15
_diffrn_reflns_limit_l_min -15
_diffrn_reflns_number 165242
_diffrn_reflns_theta_full 71.03
_diffrn_reflns_theta_max 71.03
_diffrn_reflns_theta_min 2.90
_diffrn_standards_number 0
_exptl_absorpt_coefficient_mu 1.932
_exptl_absorpt_correction_T_max 1.00000
_exptl_absorpt_correction_T_min 0.76604
_exptl_absorpt_correction_type multi-scan
_exptl_absorpt_process_details
;
CrysAlis RED, Oxford Diffraction Ltd.,
Version 1.171.31.5 (release 28-08-2006 CrysAlis171 .NET)
(compiled Aug 28 2006,13:05:05)
Empirical absorption correction using spherical harmonics,
implemented in SCALE3 ABSPACK scaling algorithm.
;
_exptl_crystal_colour Colourless
_exptl_crystal_density_diffrn 1.320
_exptl_crystal_density_method 'not measured'
_exptl_crystal_description tablets
_exptl_crystal_F_000 2608
_exptl_crystal_size_max 0.22
_exptl_crystal_size_mid 0.20
_exptl_crystal_size_min 0.06
_refine_diff_density_max 0.631
_refine_diff_density_min -0.292
_refine_diff_density_rms 0.046
_refine_ls_extinction_method none
_refine_ls_goodness_of_fit_ref 1.071
_refine_ls_hydrogen_treatment constr
_refine_ls_matrix_type full
_refine_ls_number_parameters 390
_refine_ls_number_reflns 6002
_refine_ls_number_restraints 0
_refine_ls_restrained_S_all 1.071
_refine_ls_R_factor_all 0.0469
_refine_ls_R_factor_gt 0.0375
_refine_ls_shift/su_max 0.001
_refine_ls_shift/su_mean 0.000
_refine_ls_structure_factor_coef Fsqd
_refine_ls_weighting_details 'calc w=1/[\s^2^(Fo^2^)+(0.0697P)^2^+0.8753P] where P=(Fo^2^+2Fc^2^)/3'
_refine_ls_weighting_scheme calc
_refine_ls_wR_factor_gt 0.1052
_refine_ls_wR_factor_ref 0.1111
_reflns_number_gt 4796
_reflns_number_total 6002
_reflns_threshold_expression >2sigma(I)
_cod_data_source_file b815971h.txt
_cod_data_source_block Compound_15
_cod_depositor_comments
;
The following automatic conversions were performed:
'_symmetry_cell_setting' value 'Orthorhombic' changed to 'orthorhombic'
according to '/home/saulius/struct/CIF-dictionaries/cif_core.dic'
dictionary named 'cif_core.dic' version 2.4.1 from 2010-06-29.

Automatic conversion script
Id: cif_fix_enum 1527 2010-12-29 10:47:43Z saulius 
;
_cod_original_sg_symbol_H-M Pccn
_cod_database_code 7104144

loop_
_symmetry_equiv_pos_as_xyz
'x, y, z'
'-x+1/2, -y+1/2, z'
'-x, y+1/2, -z+1/2'
'x+1/2, -y, -z+1/2'
'-x, -y, -z'
'x-1/2, y-1/2, -z'
'x, -y-1/2, z-1/2'
'-x-1/2, y, z-1/2'

loop_
_atom_site_label
_atom_site_type_symbol
_atom_site_fract_x
_atom_site_fract_y
_atom_site_fract_z
_atom_site_U_iso_or_equiv
_atom_site_adp_type
_atom_site_occupancy
_atom_site_symmetry_multiplicity
_atom_site_calc_flag
_atom_site_refinement_flags
_atom_site_disorder_assembly
_atom_site_disorder_group
N1 N -0.18193(9) 0.39883(5) 0.59559(11) 0.0330(3) Uani 1 1 d . . .
C2 C -0.13497(10) 0.35946(5) 0.56341(13) 0.0298(3) Uani 1 1 d . . .
H2A H -0.1059 0.3479 0.6272 0.036 Uiso 1 1 calc R . .
C3 C -0.06658(10) 0.37196(5) 0.48258(13) 0.0292(3) Uani 1 1 d . . .
H3A H -0.0522 0.3447 0.4428 0.035 Uiso 1 1 calc R . .
C4 C -0.10173(11) 0.40467(5) 0.40349(13) 0.0331(4) Uani 1 1 d . . .
H4A H -0.0570 0.4137 0.3543 0.040 Uiso 1 1 calc R . .
H4B H -0.1466 0.3905 0.3621 0.040 Uiso 1 1 calc R . .
O5 O -0.13457(8) 0.44260(4) 0.45533(9) 0.0363(3) Uani 1 1 d . . .
C6 C -0.20512(11) 0.43026(6) 0.51386(14) 0.0382(4) Uani 1 1 d . . .
H6A H -0.2472 0.4169 0.4667 0.046 Uiso 1 1 calc R . .
H6B H -0.2304 0.4565 0.5466 0.046 Uiso 1 1 calc R . .
S7 S -0.19843(3) 0.408200(13) 0.71894(3) 0.03272(12) Uani 1 1 d . . .
O8 O -0.26192(8) 0.44131(4) 0.72400(10) 0.0424(3) Uani 1 1 d . . .
O9 O -0.21250(8) 0.36690(4) 0.76958(10) 0.0401(3) Uani 1 1 d . . .
C10 C -0.10599(11) 0.43036(5) 0.77326(13) 0.0318(4) Uani 1 1 d . . .
C11 C -0.07016(12) 0.46737(6) 0.72795(14) 0.0373(4) Uani 1 1 d . . .
H11A H -0.0946 0.4804 0.6676 0.045 Uiso 1 1 calc R . .
C12 C 0.00132(13) 0.48484(6) 0.77176(15) 0.0409(4) Uani 1 1 d . . .
H12A H 0.0262 0.5099 0.7403 0.049 Uiso 1 1 calc R . .
C13 C 0.03778(12) 0.46669(6) 0.86079(15) 0.0405(4) Uani 1 1 d . . .
C14 C 0.00036(12) 0.43004(6) 0.90475(15) 0.0422(4) Uani 1 1 d . . .
H14A H 0.0243 0.4173 0.9658 0.051 Uiso 1 1 calc R . .
C15 C -0.07099(12) 0.41151(6) 0.86187(14) 0.0375(4) Uani 1 1 d . . .
H15A H -0.0955 0.3863 0.8928 0.045 Uiso 1 1 calc R . .
C16 C 0.11581(15) 0.48581(8) 0.90829(19) 0.0575(6) Uani 1 1 d . . .
H16A H 0.1053 0.4933 0.9820 0.086 Uiso 1 1 calc R . .
H16B H 0.1317 0.5123 0.8696 0.086 Uiso 1 1 calc R . .
H16C H 0.1612 0.4643 0.9042 0.086 Uiso 1 1 calc R . .
C17 C -0.19383(11) 0.32299(6) 0.52348(15) 0.0367(4) Uani 1 1 d . . .
H17A H -0.2461 0.3232 0.5652 0.044 Uiso 1 1 calc R . .
H17B H -0.2086 0.3286 0.4492 0.044 Uiso 1 1 calc R . .
C18 C -0.15256(11) 0.27883(5) 0.53257(14) 0.0347(4) Uani 1 1 d . . .
C19 C -0.13948(13) 0.26040(6) 0.63058(15) 0.0426(4) Uani 1 1 d . . .
H19A H -0.1571 0.2760 0.6913 0.051 Uiso 1 1 calc R . .
C20 C -0.10113(13) 0.21962(6) 0.64280(15) 0.0431(4) Uani 1 1 d . . .
H20A H -0.0928 0.2077 0.7110 0.052 Uiso 1 1 calc R . .
C21 C -0.07558(12) 0.19678(6) 0.55556(15) 0.0382(4) Uani 1 1 d . . .
C22 C -0.08766(15) 0.21442(6) 0.45665(15) 0.0483(5) Uani 1 1 d . . .
H22A H -0.0698 0.1989 0.3961 0.058 Uiso 1 1 calc R . .
C23 C -0.12598(14) 0.25494(6) 0.44655(15) 0.0445(5) Uani 1 1 d . . .
H23A H -0.1343 0.2667 0.3783 0.053 Uiso 1 1 calc R . .
O24 O -0.03829(10) 0.15609(4) 0.55952(11) 0.0504(4) Uani 1 1 d . . .
C25 C -0.04261(16) 0.13324(7) 0.65696(17) 0.0526(5) Uani 1 1 d . . .
H25A H -0.0078 0.1482 0.7091 0.079 Uiso 1 1 calc R . .
H25B H -0.0223 0.1032 0.6474 0.079 Uiso 1 1 calc R . .
H25C H -0.1007 0.1325 0.6814 0.079 Uiso 1 1 calc R . .
C26 C 0.01317(10) 0.38641(5) 0.54162(13) 0.0295(3) Uani 1 1 d . . .
H26A H -0.0005 0.4111 0.5903 0.035 Uiso 1 1 calc R . .
S27 S 0.09460(2) 0.403421(12) 0.45091(3) 0.02993(12) Uani 1 1 d . . .
O28 O 0.11226(8) 0.36686(4) 0.38326(10) 0.0419(3) Uani 1 1 d . . .
O29 O 0.07170(8) 0.44449(4) 0.40360(11) 0.0428(3) Uani 1 1 d . . .
C30 C 0.18140(11) 0.41331(5) 0.53286(13) 0.0311(4) Uani 1 1 d . . .
C31 C 0.24129(12) 0.38110(6) 0.54605(17) 0.0432(5) Uani 1 1 d . . .
H31A H 0.2372 0.3541 0.5093 0.052 Uiso 1 1 calc R . .
C32 C 0.30716(14) 0.38888(7) 0.6137(2) 0.0566(6) Uani 1 1 d . . .
H32A H 0.3490 0.3672 0.6235 0.068 Uiso 1 1 calc R . .
C33 C 0.31221(14) 0.42834(8) 0.66744(17) 0.0558(6) Uani 1 1 d . . .
H33A H 0.3571 0.4333 0.7148 0.067 Uiso 1 1 calc R . .
C34 C 0.25287(14) 0.46014(7) 0.65267(17) 0.0509(5) Uani 1 1 d . . .
H34A H 0.2573 0.4872 0.6891 0.061 Uiso 1 1 calc R . .
C35 C 0.18631(12) 0.45307(6) 0.58493(15) 0.0392(4) Uani 1 1 d . . .
H35A H 0.1450 0.4750 0.5745 0.047 Uiso 1 1 calc R . .
C36 C 0.04594(11) 0.34767(6) 0.60435(15) 0.0378(4) Uani 1 1 d . . .
H36A H 0.0480 0.3200 0.5702 0.045 Uiso 1 1 calc R . .
C37 C 0.07145(12) 0.34950(6) 0.70158(15) 0.0401(4) Uani 1 1 d . . .
H37A H 0.0734 0.3776 0.7334 0.048 Uiso 1 1 calc R . .
C38 C 0.09767(12) 0.31184(6) 0.76705(17) 0.0432(5) Uani 1 1 d . . .
C39 C 0.09881(16) 0.26898(8) 0.72952(19) 0.0599(6) Uani 1 1 d . . .
H39A H 0.0846 0.2632 0.6584 0.072 Uiso 1 1 calc R . .
C40 C 0.12079(17) 0.23427(7) 0.7961(2) 0.0632(6) Uani 1 1 d . . .
H40A H 0.1219 0.2051 0.7703 0.076 Uiso 1 1 calc R . .
C41 C 0.14072(14) 0.24281(7) 0.89872(19) 0.0545(6) Uani 1 1 d . . .
H41A H 0.1557 0.2195 0.9444 0.065 Uiso 1 1 calc R . .
C42 C 0.13907(16) 0.28497(8) 0.9354(2) 0.0609(6) Uani 1 1 d . . .
H42A H 0.1526 0.2907 1.0068 0.073 Uiso 1 1 calc R . .
C43 C 0.11802(15) 0.31923(7) 0.87002(18) 0.0554(5) Uani 1 1 d . . .
H43A H 0.1176 0.3483 0.8967 0.066 Uiso 1 1 calc R . .

loop_
_atom_site_aniso_label
_atom_site_aniso_U_11
_atom_site_aniso_U_22
_atom_site_aniso_U_33
_atom_site_aniso_U_23
_atom_site_aniso_U_13
_atom_site_aniso_U_12
N1 0.0334(7) 0.0358(7) 0.0299(8) 0.0007(6) 0.0016(6) 0.0079(6)
C2 0.0283(8) 0.0295(8) 0.0317(9) -0.0009(6) -0.0010(7) 0.0026(6)
C3 0.0295(8) 0.0288(8) 0.0293(8) -0.0006(6) -0.0008(7) 0.0015(6)
C4 0.0325(9) 0.0393(9) 0.0275(9) 0.0006(7) -0.0020(7) 0.0038(7)
O5 0.0416(7) 0.0346(6) 0.0327(6) 0.0044(5) -0.0005(5) 0.0080(5)
C6 0.0361(10) 0.0438(10) 0.0347(9) 0.0025(8) -0.0014(7) 0.0119(7)
S7 0.0307(2) 0.0362(2) 0.0313(2) -0.00081(16) 0.00541(16) 0.00176(16)
O8 0.0353(7) 0.0481(7) 0.0438(7) -0.0055(6) 0.0056(6) 0.0094(5)
O9 0.0434(7) 0.0393(7) 0.0378(7) 0.0017(5) 0.0094(5) -0.0075(5)
C10 0.0342(9) 0.0313(8) 0.0297(9) -0.0020(6) 0.0046(7) 0.0017(7)
C11 0.0447(10) 0.0320(8) 0.0353(9) 0.0054(7) 0.0011(8) 0.0003(7)
C12 0.0484(11) 0.0339(9) 0.0405(10) 0.0037(7) 0.0040(8) -0.0051(8)
C13 0.0412(10) 0.0434(10) 0.0369(10) -0.0032(8) 0.0017(8) -0.0022(8)
C14 0.0439(11) 0.0480(11) 0.0348(9) 0.0064(8) -0.0020(8) -0.0003(8)
C15 0.0412(10) 0.0374(9) 0.0338(9) 0.0081(7) 0.0040(8) -0.0004(7)
C16 0.0529(13) 0.0652(14) 0.0543(13) 0.0004(11) -0.0066(10) -0.0167(11)
C17 0.0287(9) 0.0404(9) 0.0409(10) 0.0000(8) -0.0017(7) -0.0042(7)
C18 0.0323(9) 0.0343(9) 0.0375(9) -0.0017(7) 0.0008(7) -0.0090(7)
C19 0.0528(12) 0.0423(10) 0.0327(9) -0.0062(8) 0.0044(8) 0.0018(8)
C20 0.0581(12) 0.0410(10) 0.0302(9) -0.0014(7) 0.0023(8) 0.0017(8)
C21 0.0449(10) 0.0331(9) 0.0365(10) -0.0023(7) 0.0071(8) -0.0054(7)
C22 0.0725(15) 0.0383(10) 0.0341(10) -0.0035(8) 0.0157(9) 0.0003(9)
C23 0.0616(13) 0.0404(10) 0.0313(9) 0.0021(7) 0.0049(9) -0.0046(9)
O24 0.0757(10) 0.0351(7) 0.0404(8) 0.0012(6) 0.0146(7) 0.0070(6)
C25 0.0717(15) 0.0417(10) 0.0444(12) 0.0070(9) 0.0099(10) 0.0076(10)
C26 0.0274(8) 0.0326(8) 0.0286(8) 0.0014(6) 0.0014(6) 0.0007(6)
S27 0.0296(2) 0.0309(2) 0.0293(2) 0.00233(15) 0.00109(15) -0.00112(15)
O28 0.0420(7) 0.0453(7) 0.0383(7) -0.0113(6) 0.0059(6) -0.0043(5)
O29 0.0422(7) 0.0401(7) 0.0461(8) 0.0178(6) -0.0027(6) -0.0025(5)
C30 0.0292(8) 0.0309(8) 0.0331(9) 0.0018(7) 0.0021(7) -0.0037(6)
C31 0.0355(10) 0.0317(9) 0.0625(13) 0.0000(8) -0.0069(9) 0.0008(7)
C32 0.0416(11) 0.0512(12) 0.0769(16) 0.0135(11) -0.0176(11) -0.0016(9)
C33 0.0503(12) 0.0709(15) 0.0462(12) 0.0088(10) -0.0146(10) -0.0184(11)
C34 0.0564(13) 0.0518(11) 0.0444(11) -0.0126(9) 0.0022(10) -0.0160(10)
C35 0.0393(10) 0.0339(9) 0.0444(10) -0.0052(8) 0.0063(8) -0.0032(7)
C36 0.0301(9) 0.0434(10) 0.0401(10) 0.0041(8) 0.0025(7) 0.0004(7)
C37 0.0391(10) 0.0390(9) 0.0423(10) 0.0017(8) -0.0008(8) 0.0005(8)
C38 0.0346(10) 0.0388(10) 0.0563(12) 0.0148(8) 0.0027(8) 0.0027(7)
C39 0.0737(16) 0.0579(13) 0.0481(13) 0.0112(10) -0.0097(11) 0.0035(11)
C40 0.0809(17) 0.0414(11) 0.0673(15) 0.0121(11) -0.0133(13) 0.0032(11)
C41 0.0510(12) 0.0459(11) 0.0665(15) 0.0262(10) -0.0140(10) -0.0034(9)
C42 0.0666(15) 0.0564(13) 0.0596(14) 0.0147(11) -0.0166(12) -0.0032(11)
C43 0.0638(14) 0.0466(11) 0.0558(13) 0.0092(10) -0.0102(11) 0.0003(10)

loop_
_atom_type_symbol
_atom_type_description
_atom_type_scat_dispersion_real
_atom_type_scat_dispersion_imag
_atom_type_scat_source
C C 0.0181 0.0091 'International Tables Vol C Tables 4.2.6.8 and 6.1.1.4'
H H 0.0000 0.0000 'International Tables Vol C Tables 4.2.6.8 and 6.1.1.4'
N N 0.0311 0.0180 'International Tables Vol C Tables 4.2.6.8 and 6.1.1.4'
O O 0.0492 0.0322 'International Tables Vol C Tables 4.2.6.8 and 6.1.1.4'
S S 0.3331 0.5567 'International Tables Vol C Tables 4.2.6.8 and 6.1.1.4'

loop_
_geom_angle_atom_site_label_1
_geom_angle_atom_site_label_2
_geom_angle_atom_site_label_3
_geom_angle
_geom_angle_site_symmetry_1
_geom_angle_site_symmetry_3
_geom_angle_publ_flag
C6 N1 C2 117.75(14) . . ?
C6 N1 S7 122.22(11) . . ?
C2 N1 S7 119.78(11) . . ?
N1 C2 C17 111.60(14) . . ?
N1 C2 C3 110.08(13) . . ?
C17 C2 C3 112.90(14) . . ?
C4 C3 C26 116.02(13) . . ?
C4 C3 C2 109.84(13) . . ?
C26 C3 C2 109.26(13) . . ?
O5 C4 C3 111.08(13) . . ?
C6 O5 C4 108.82(13) . . ?
O5 C6 N1 110.46(13) . . ?
O9 S7 O8 119.22(8) . . ?
O9 S7 N1 107.87(7) . . ?
O8 S7 N1 106.48(8) . . ?
O9 S7 C10 106.96(8) . . ?
O8 S7 C10 107.78(8) . . ?
N1 S7 C10 108.13(8) . . ?
C15 C10 C11 120.55(17) . . ?
C15 C10 S7 119.90(13) . . ?
C11 C10 S7 119.53(14) . . ?
C12 C11 C10 119.17(17) . . ?
C11 C12 C13 121.57(17) . . ?
C14 C13 C12 118.01(18) . . ?
C14 C13 C16 120.57(18) . . ?
C12 C13 C16 121.42(18) . . ?
C15 C14 C13 121.71(18) . . ?
C10 C15 C14 118.99(16) . . ?
C18 C17 C2 110.65(14) . . ?
C23 C18 C19 116.96(17) . . ?
C23 C18 C17 123.10(17) . . ?
C19 C18 C17 119.94(16) . . ?
C18 C19 C20 121.92(17) . . ?
C21 C20 C19 119.53(18) . . ?
C20 C21 O24 123.80(17) . . ?
C20 C21 C22 119.82(18) . . ?
O24 C21 C22 116.38(16) . . ?
C21 C22 C23 119.57(17) . . ?
C18 C23 C22 122.20(18) . . ?
C21 O24 C25 116.85(15) . . ?
C36 C26 C3 108.57(13) . . ?
C36 C26 S27 108.01(11) . . ?
C3 C26 S27 111.35(11) . . ?
O28 S27 O29 118.38(8) . . ?
O28 S27 C30 109.43(8) . . ?
O29 S27 C30 107.42(8) . . ?
O28 S27 C26 107.47(8) . . ?
O29 S27 C26 109.44(8) . . ?
C30 S27 C26 103.72(8) . . ?
C31 C30 C35 121.69(17) . . ?
C31 C30 S27 119.73(13) . . ?
C35 C30 S27 118.56(14) . . ?
C32 C31 C30 118.82(18) . . ?
C31 C32 C33 120.1(2) . . ?
C34 C33 C32 120.45(19) . . ?
C33 C34 C35 120.44(19) . . ?
C30 C35 C34 118.53(18) . . ?
C37 C36 C26 124.98(17) . . ?
C36 C37 C38 126.15(18) . . ?
C43 C38 C39 118.67(19) . . ?
C43 C38 C37 118.61(18) . . ?
C39 C38 C37 122.7(2) . . ?
C38 C39 C40 120.4(2) . . ?
C41 C40 C39 119.5(2) . . ?
C42 C41 C40 120.0(2) . . ?
C41 C42 C43 120.7(2) . . ?
C38 C43 C42 120.8(2) . . ?

loop_
_geom_bond_atom_site_label_1
_geom_bond_atom_site_label_2
_geom_bond_distance
_geom_bond_site_symmetry_2
_geom_bond_publ_flag
N1 C6 1.463(2) . ?
N1 C2 1.475(2) . ?
N1 S7 1.6185(15) . ?
C2 C17 1.544(2) . ?
C2 C3 1.550(2) . ?
C3 C4 1.526(2) . ?
C3 C26 1.545(2) . ?
C4 O5 1.4327(19) . ?
O5 C6 1.404(2) . ?
S7 O9 1.4339(13) . ?
S7 O8 1.4343(13) . ?
S7 C10 1.7673(18) . ?
C10 C15 1.385(2) . ?
C10 C11 1.392(2) . ?
C11 C12 1.380(3) . ?
C12 C13 1.390(3) . ?
C13 C14 1.387(3) . ?
C13 C16 1.505(3) . ?
C14 C15 1.386(3) . ?
C17 C18 1.505(2) . ?
C18 C23 1.383(3) . ?
C18 C19 1.385(3) . ?
C19 C20 1.397(3) . ?
C20 C21 1.374(3) . ?
C21 O24 1.379(2) . ?
C21 C22 1.384(3) . ?
C22 C23 1.386(3) . ?
O24 C25 1.425(2) . ?
C26 C36 1.520(2) . ?
C26 S27 1.8169(16) . ?
S27 O28 1.4378(12) . ?
S27 O29 1.4382(12) . ?
S27 C30 1.7632(18) . ?
C30 C31 1.383(3) . ?
C30 C35 1.385(2) . ?
C31 C32 1.382(3) . ?
C32 C33 1.387(3) . ?
C33 C34 1.371(3) . ?
C34 C35 1.387(3) . ?
C36 C37 1.305(3) . ?
C37 C38 1.480(2) . ?
C38 C43 1.370(3) . ?
C38 C39 1.393(3) . ?
C39 C40 1.402(3) . ?
C40 C41 1.370(3) . ?
C41 C42 1.369(3) . ?
C42 C43 1.379(3) . ?
